data_1562792
loop_
_publ_author_name
'Babo, Jean-Marie'
'Albrecht-Schmitt, Thomas E.'

_publ_section_title
;
 High temperature synthesis of two open-framework uranyl silicates with
 ten-ring channels: Cs2(UO2)2Si8O19 and Rb2(UO2)2Si5O13
;
_journal_name_full 'Journal of Solid State Chemistry'
_journal_page_first 186
_journal_page_last 190
_journal_paper_doi 10.1016/j.jssc.2012.07.048
_journal_volume 197
_journal_year 2013
_chemical_formula_moiety Rb2(UO2)2(Si5O13)
_chemical_formula_sum 'Br0 O4.25 Rb0.5 Se0 Si1.25 U0.5'
_chemical_formula_weight 264.86
_chemical_name_common 'rubidium uranyl silicate'
_space_group_IT_number 21
_space_group_name_Hall 'C 2 2'
_space_group_name_H-M_alt 'C 2 2 2'
_symmetry_cell_setting orthorhombic
_symmetry_space_group_name_H-M 'C 2 2 2'
_atom_sites_solution_hydrogens geom
_atom_sites_solution_primary direct
_atom_sites_solution_secondary difmap
_audit_creation_method SHELXL-97
_cell_angle_alpha 90.00
_cell_angle_beta 90.00
_cell_angle_gamma 90.00
_cell_formula_units_Z 8
_cell_length_a 7.1181(13)
_cell_length_b 17.949(3)
_cell_length_c 7.0568(12)
_cell_measurement_temperature 298(2)
_cell_volume 901.6(3)
_computing_cell_refinement 'smart saint'
_computing_data_collection smart
_computing_data_reduction SAINT
_computing_molecular_graphics 'SHELXP-97 (Sheldrick, 1997)'
_computing_publication_material 'SHELXCIF-97 (Sheldrick, 2000)'
_computing_structure_refinement 'SHELXL-97 (Sheldrick, 2008)'
_computing_structure_solution 'SHELXS-97 (Sheldrick, 2008)'
_diffrn_ambient_temperature 298(2)
_diffrn_measured_fraction_theta_full 0.990
_diffrn_measured_fraction_theta_max 0.990
_diffrn_radiation_monochromator graphite
_diffrn_radiation_source 'fine-focus sealed tube'
_diffrn_radiation_type MoK\a
_diffrn_radiation_wavelength 0.71073
_diffrn_reflns_av_R_equivalents 0.0342
_diffrn_reflns_av_sigmaI/netI 0.0257
_diffrn_reflns_limit_h_max 9
_diffrn_reflns_limit_h_min -9
_diffrn_reflns_limit_k_max 23
_diffrn_reflns_limit_k_min -23
_diffrn_reflns_limit_l_max 8
_diffrn_reflns_limit_l_min -9
_diffrn_reflns_number 5346
_diffrn_reflns_theta_full 27.55
_diffrn_reflns_theta_max 27.55
_diffrn_reflns_theta_min 4.22
_exptl_absorpt_coefficient_mu 23.714
_exptl_crystal_colour 'greenish yellow'
_exptl_crystal_density_diffrn 3.903
_exptl_crystal_density_method 'not measured'
_exptl_crystal_description block
_exptl_crystal_F_000 928
_exptl_crystal_size_max 0.080
_exptl_crystal_size_mid 0.055
_exptl_crystal_size_min 0.065
_refine_diff_density_max 3.015
_refine_diff_density_min -2.812
_refine_diff_density_rms 0.275
_refine_ls_abs_structure_details 'Flack H D (1983), Acta Cryst. A39, 876-881'
_refine_ls_abs_structure_Flack 0.52(7)
_refine_ls_extinction_coef 0.00057(18)
_refine_ls_extinction_expression Fc^*^=kFc[1+0.001xFc^2^\l^3^/sin(2\q)]^-1/4^
_refine_ls_extinction_method SHELXL
_refine_ls_goodness_of_fit_ref 1.203
_refine_ls_hydrogen_treatment mixed
_refine_ls_matrix_type full
_refine_ls_number_parameters 79
_refine_ls_number_reflns 1046
_refine_ls_number_restraints 0
_refine_ls_restrained_S_all 1.203
_refine_ls_R_factor_all 0.0306
_refine_ls_R_factor_gt 0.0288
_refine_ls_shift/su_max 0.000
_refine_ls_shift/su_mean 0.000
_refine_ls_structure_factor_coef Fsqd
_refine_ls_weighting_details 'calc w=1/[\s^2^(Fo^2^)+(0.0271P)^2^+24.4143P] where P=(Fo^2^+2Fc^2^)/3'
_refine_ls_weighting_scheme calc
_refine_ls_wR_factor_gt 0.0717
_refine_ls_wR_factor_ref 0.0724
_reflns_number_gt 1000
_reflns_number_total 1046
_reflns_threshold_expression >2sigma(I)
_cod_data_source_file JSSC-2013-197-186.cif
_cod_data_source_block Rb2(UO2)2(Si5O13)
_cod_original_sg_symbol_H-M C222
_cod_original_formula_sum 'Br0 O4.25 Rb0.50 Se0 Si1.25 U0.50'
_cod_database_code 1562792

loop_
_symmetry_equiv_pos_as_xyz
'x, y, z'
'-x, -y, z'
'-x, y, -z'
'x, -y, -z'
'x+1/2, y+1/2, z'
'-x+1/2, -y+1/2, z'
'-x+1/2, y+1/2, -z'
'x+1/2, -y+1/2, -z'

loop_
_atom_site_label
_atom_site_type_symbol
_atom_site_fract_x
_atom_site_fract_y
_atom_site_fract_z
_atom_site_U_iso_or_equiv
_atom_site_adp_type
_atom_site_occupancy
_atom_site_symmetry_multiplicity
_atom_site_calc_flag
_atom_site_refinement_flags
_atom_site_disorder_assembly
_atom_site_disorder_group
U1 U 0.0000 0.19821(2) 0.0000 0.01169(17) Uani 1 2 d S . .
Rb1 Rb 0.1592(4) 0.3244(2) -0.5089(9) 0.0621(10) Uani 0.50 1 d P . .
Si1 Si 0.0000 0.37408(14) 0.0000 0.0103(6) Uani 1 2 d S . .
Si2 Si 0.0980(6) 0.4992(9) -0.2797(6) 0.0108(8) Uani 0.50 1 d P . .
Si3 Si 0.0000 0.0000 0.1139(9) 0.0134(12) Uani 0.50 2 d SP . .
O1 O -0.001(3) 0.1999(3) 0.2529(9) 0.0259(14) Uani 1 1 d . . .
O2 O 0.0000 0.0735(5) 0.0000 0.0251(19) Uani 1 2 d S . .
O3 O 0.005(3) 0.4272(3) -0.1859(9) 0.0215(13) Uani 1 1 d . . .
O4 O 0.1749(7) 0.3188(3) 0.002(3) 0.0237(14) Uani 1 1 d . . .
O5 O 0.0000 0.5000 -0.5000 0.057(5) Uani 1 4 d S . .
O6 O 0.3229(18) 0.506(2) -0.259(2) 0.019(4) Uani 0.50 1 d P . .

loop_
_atom_site_aniso_label
_atom_site_aniso_U_11
_atom_site_aniso_U_22
_atom_site_aniso_U_33
_atom_site_aniso_U_23
_atom_site_aniso_U_13
_atom_site_aniso_U_12
U1 0.0071(2) 0.0085(2) 0.0195(3) 0.000 0.0000(5) 0.000
Rb1 0.0644(17) 0.093(2) 0.0293(15) 0.025(3) 0.019(3) 0.0372(16)
Si1 0.0105(13) 0.0038(11) 0.0167(16) 0.000 0.007(3) 0.000
Si2 0.011(2) 0.0141(19) 0.0069(19) -0.008(5) -0.0006(14) 0.006(5)
Si3 0.005(2) 0.009(2) 0.027(3) 0.000 0.000 0.001(7)
O1 0.028(3) 0.026(3) 0.023(3) -0.005(3) 0.000(7) -0.005(10)
O2 0.023(4) 0.016(4) 0.036(5) 0.000 0.008(11) 0.000
O3 0.027(3) 0.025(3) 0.012(3) 0.005(2) 0.002(7) 0.002(9)
O4 0.010(3) 0.011(2) 0.050(4) 0.011(9) 0.004(7) 0.003(2)
O5 0.133(18) 0.030(8) 0.008(7) 0.000 0.000 0.000
O6 0.016(6) 0.017(11) 0.025(7) -0.006(10) -0.011(5) 0.005(9)

loop_
_atom_type_symbol
_atom_type_description
_atom_type_scat_dispersion_real
_atom_type_scat_dispersion_imag
_atom_type_scat_source
O O 0.0106 0.0060 'International Tables Vol C Tables 4.2.6.8 and 6.1.1.4'
Si Si 0.0817 0.0704 'International Tables Vol C Tables 4.2.6.8 and 6.1.1.4'
Se Se -0.0929 2.2259 'International Tables Vol C Tables 4.2.6.8 and 6.1.1.4'
Br Br -0.2901 2.4595 'International Tables Vol C Tables 4.2.6.8 and 6.1.1.4'
Rb Rb -0.9393 2.9676 'International Tables Vol C Tables 4.2.6.8 and 6.1.1.4'
U U -9.6767 9.6646 'International Tables Vol C Tables 4.2.6.8 and 6.1.1.4'

loop_
_geom_angle_atom_site_label_1
_geom_angle_atom_site_label_2
_geom_angle_atom_site_label_3
_geom_angle
_geom_angle_site_symmetry_1
_geom_angle_site_symmetry_3
O1 U1 O1 178.1(4) . 3
O1 U1 O2 91.0(2) . .
O1 U1 O2 91.0(2) 3 .
O1 U1 O4 90.1(8) . 8_455
O1 U1 O4 90.1(8) 3 8_455
O2 U1 O4 82.49(14) . 8_455
O1 U1 O4 90.1(8) . 6
O1 U1 O4 90.1(8) 3 6
O2 U1 O4 82.49(14) . 6
O4 U1 O4 165.0(3) 8_455 6
O1 U1 O4 89.0(6) . .
O1 U1 O4 89.3(6) 3 .
O2 U1 O4 150.09(12) . .
O4 U1 O4 127.42(15) 8_455 .
O4 U1 O4 67.6(2) 6 .
O1 U1 O4 89.3(6) . 3
O1 U1 O4 89.0(6) 3 3
O2 U1 O4 150.09(12) . 3
O4 U1 O4 67.6(2) 8_455 3
O4 U1 O4 127.42(15) 6 3
O4 U1 O4 59.8(2) . 3
O1 U1 Si1 89.0(2) . .
O1 U1 Si1 89.0(2) 3 .
O2 U1 Si1 180.0 . .
O4 U1 Si1 97.51(14) 8_455 .
O4 U1 Si1 97.51(14) 6 .
O4 U1 Si1 29.91(12) . .
O4 U1 Si1 29.91(12) 3 .
O1 U1 U1 89.9(6) . 6
O1 U1 U1 89.2(6) 3 6
O2 U1 U1 117.581(11) . 6
O4 U1 U1 159.93(14) 8_455 6
O4 U1 U1 35.09(14) 6 6
O4 U1 U1 32.52(12) . 6
O4 U1 U1 92.32(12) 3 6
Si1 U1 U1 62.419(11) . 6
O1 U1 U1 89.2(6) . 6_455
O1 U1 U1 89.9(6) 3 6_455
O2 U1 U1 117.581(11) . 6_455
O4 U1 U1 35.09(14) 8_455 6_455
O4 U1 U1 159.93(14) 6 6_455
O4 U1 U1 92.32(12) . 6_455
O4 U1 U1 32.52(12) 3 6_455
Si1 U1 U1 62.419(11) . 6_455
U1 U1 U1 124.84(2) 6 6_455
O1 U1 Rb1 144.4(6) . 8_454
O1 U1 Rb1 35.9(6) 3 8_454
O2 U1 Rb1 84.51(5) . 8_454
O4 U1 Rb1 54.3(5) 8_455 8_454
O4 U1 Rb1 123.9(4) 6 8_454
O4 U1 Rb1 111.8(4) . 8_454
O4 U1 Rb1 78.1(4) 3 8_454
Si1 U1 Rb1 95.49(5) . 8_454
U1 U1 Rb1 123.38(6) 6 8_454
U1 U1 Rb1 62.50(7) 6_455 8_454
O1 U1 Rb1 35.9(6) . 6_556
O1 U1 Rb1 144.4(6) 3 6_556
O2 U1 Rb1 84.51(5) . 6_556
O4 U1 Rb1 123.9(4) 8_455 6_556
O4 U1 Rb1 54.3(5) 6 6_556
O4 U1 Rb1 78.1(4) . 6_556
O4 U1 Rb1 111.8(4) 3 6_556
Si1 U1 Rb1 95.49(5) . 6_556
U1 U1 Rb1 62.50(7) 6 6_556
U1 U1 Rb1 123.38(6) 6_455 6_556
Rb1 U1 Rb1 169.03(10) 8_454 6_556
Rb1 Rb1 Rb1 115.79(14) 3_554 6
Rb1 Rb1 O1 147.6(5) 3_554 6_554
Rb1 Rb1 O1 60.91(15) 6 6_554
Rb1 Rb1 O1 69.7(4) 3_554 1_554
Rb1 Rb1 O1 59.9(3) 6 1_554
O1 Rb1 O1 83.6(5) 6_554 1_554
Rb1 Rb1 O1 139.4(4) 3_554 8
Rb1 Rb1 O1 61.69(14) 6 8
O1 Rb1 O1 70.5(2) 6_554 8
O1 Rb1 O1 121.6(3) 1_554 8
Rb1 Rb1 O3 70.1(4) 3_554 3_554
Rb1 Rb1 O3 135.00(18) 6 3_554
O1 Rb1 O3 90.2(4) 6_554 3_554
O1 Rb1 O3 84.9(3) 1_554 3_554
O1 Rb1 O3 143.5(4) 8 3_554
Rb1 Rb1 O1 66.7(4) 3_554 3
Rb1 Rb1 O1 60.4(3) 6 3
O1 Rb1 O1 121.3(3) 6_554 3
O1 Rb1 O1 69.6(3) 1_554 3
O1 Rb1 O1 80.7(6) 8 3
O3 Rb1 O1 135.1(6) 3_554 3
Rb1 Rb1 O3 67.0(4) 3_554 .
Rb1 Rb1 O3 133.09(17) 6 .
O1 Rb1 O3 141.3(4) 6_554 .
O1 Rb1 O3 135.0(5) 1_554 .
O1 Rb1 O3 86.1(4) 8 .
O3 Rb1 O3 91.3(2) 3_554 .
O1 Rb1 O3 82.7(2) 3 .
Rb1 Rb1 O5 70.20(6) 3_554 .
Rb1 Rb1 O5 173.9(2) 6 .
O1 Rb1 O5 115.04(17) 6_554 .
O1 Rb1 O5 125.3(3) 1_554 .
O1 Rb1 O5 113.1(2) 8 .
O3 Rb1 O5 47.04(12) 3_554 .
O1 Rb1 O5 123.2(3) 3 .
O3 Rb1 O5 46.64(13) . .
Rb1 Rb1 O4 95.0(3) 3_554 1_554
Rb1 Rb1 O4 87.68(10) 6 1_554
O1 Rb1 O4 53.7(3) 6_554 1_554
O1 Rb1 O4 55.6(2) 1_554 1_554
O1 Rb1 O4 124.2(3) 8 1_554
O3 Rb1 O4 47.8(2) 3_554 1_554
O1 Rb1 O4 125.1(2) 3 1_554
O3 Rb1 O4 139.1(2) . 1_554
O5 Rb1 O4 93.28(15) . 1_554
Rb1 Rb1 Si2 84.27(16) 3_554 4_564
Rb1 Rb1 Si2 149.51(14) 6 4_564
O1 Rb1 Si2 89.64(18) 6_554 4_564
O1 Rb1 Si2 112.5(3) 1_554 4_564
O1 Rb1 Si2 118.5(2) 8 4_564
O3 Rb1 Si2 27.8(2) 3_554 4_564
O1 Rb1 Si2 148.6(3) 3 4_564
O3 Rb1 Si2 74.69(17) . 4_564
O5 Rb1 Si2 28.56(10) . 4_564
O4 Rb1 Si2 66.89(17) 1_554 4_564
Rb1 Rb1 Si2 81.53(15) 3_554 .
Rb1 Rb1 Si2 147.92(17) 6 .
O1 Rb1 Si2 118.9(2) 6_554 .
O1 Rb1 Si2 149.2(4) 1_554 .
O1 Rb1 Si2 87.4(2) 8 .
O3 Rb1 Si2 75.06(18) 3_554 .
O1 Rb1 Si2 109.2(3) 3 .
O3 Rb1 Si2 26.7(2) . .
O5 Rb1 Si2 28.37(12) . .
O4 Rb1 Si2 119.0(2) 1_554 .
Si2 Rb1 Si2 52.09(13) 4_564 .
O4 Si1 O4 102.9(4) 3 .
O4 Si1 O3 111.0(9) 3 3
O4 Si1 O3 112.0(9) . 3
O4 Si1 O3 112.0(9) 3 .
O4 Si1 O3 111.0(9) . .
O3 Si1 O3 108.0(5) 3 .
O4 Si1 U1 51.4(2) 3 .
O4 Si1 U1 51.4(2) . .
O3 Si1 U1 126.0(2) 3 .
O3 Si1 U1 126.0(2) . .
O4 Si1 Rb1 66.9(7) 3 3_554
O4 Si1 Rb1 95.5(6) . 3_554
O3 Si1 Rb1 151.7(5) 3 3_554
O3 Si1 Rb1 53.1(4) . 3_554
U1 Si1 Rb1 76.27(8) . 3_554
O4 Si1 Rb1 95.5(6) 3 1_556
O4 Si1 Rb1 66.9(7) . 1_556
O3 Si1 Rb1 53.1(4) 3 1_556
O3 Si1 Rb1 151.7(5) . 1_556
U1 Si1 Rb1 76.27(8) . 1_556
Rb1 Si1 Rb1 152.53(15) 3_554 1_556
O4 Si1 Rb1 68.6(7) 3 3
O4 Si1 Rb1 94.4(6) . 3
O3 Si1 Rb1 51.6(3) 3 3
O3 Si1 Rb1 153.1(5) . 3
U1 Si1 Rb1 76.68(7) . 3
Rb1 Si1 Rb1 135.55(9) 3_554 3
Rb1 Si1 Rb1 34.59(9) 1_556 3
O4 Si1 Rb1 94.4(6) 3 .
O4 Si1 Rb1 68.6(7) . .
O3 Si1 Rb1 153.1(5) 3 .
O3 Si1 Rb1 51.6(3) . .
U1 Si1 Rb1 76.68(7) . .
Rb1 Si1 Rb1 34.59(9) 3_554 .
Rb1 Si1 Rb1 135.55(9) 1_556 .
Rb1 Si1 Rb1 153.37(13) 3 .
Si2 Si2 O3 66.4(12) 2_565 .
Si2 Si2 O6 172.5(17) 2_565 .
O3 Si2 O6 116.0(16) . .
Si2 Si2 O3 62.7(11) 2_565 2_565
O3 Si2 O3 107.3(4) . 2_565
O6 Si2 O3 110.1(16) . 2_565
Si2 Si2 O5 65.83(14) 2_565 .
O3 Si2 O5 102.4(7) . .
O6 Si2 O5 119.1(6) . .
O3 Si2 O5 100.3(7) 2_565 .
Si2 Si2 Rb1 96.1(12) 2_565 4_564
O3 Si2 Rb1 162.4(8) . 4_564
O6 Si2 Rb1 81.1(14) . 4_564
O3 Si2 Rb1 60.4(6) 2_565 4_564
O5 Si2 Rb1 69.9(5) . 4_564
Si2 Si2 Rb1 98.0(12) 2_565 .
O3 Si2 Rb1 61.7(5) . .
O6 Si2 Rb1 89.2(13) . .
O3 Si2 Rb1 160.7(7) 2_565 .
O5 Si2 Rb1 69.0(4) . .
Rb1 Si2 Rb1 125.75(14) 4_564 .
Si2 Si2 Rb1 63.2(11) 2_565 3_554
O3 Si2 Rb1 46.9(4) . 3_554
O6 Si2 Rb1 123.9(14) . 3_554
O3 Si2 Rb1 125.9(7) 2_565 3_554
O5 Si2 Rb1 57.9(4) . 3_554
Rb1 Si2 Rb1 127.9(2) 4_564 3_554
Rb1 Si2 Rb1 34.86(16) . 3_554
Si2 Si2 Rb1 61.7(10) 2_565 2_565
O3 Si2 Rb1 128.2(7) . 2_565
O6 Si2 Rb1 115.4(14) . 2_565
O3 Si2 Rb1 47.6(4) 2_565 2_565
O5 Si2 Rb1 55.7(4) . 2_565
Rb1 Si2 Rb1 34.38(16) 4_564 2_565
Rb1 Si2 Rb1 124.77(19) . 2_565
Rb1 Si2 Rb1 105.38(13) 3_554 2_565
O2 Si3 O2 117.3(5) . 2
O2 Si3 Si3 58.7(3) . 3
O2 Si3 Si3 58.7(3) 2 3
O2 Si3 O6 105.7(13) . 7_545
O2 Si3 O6 112.7(13) 2 7_545
Si3 Si3 O6 129.1(5) 3 7_545
O2 Si3 O6 112.7(13) . 8_455
O2 Si3 O6 105.7(13) 2 8_455
Si3 Si3 O6 129.1(5) 3 8_455
O6 Si3 O6 101.9(11) 7_545 8_455
U1 O1 Rb1 123.7(9) . 6_556
U1 O1 Rb1 124.5(5) . 1_556
Rb1 O1 Rb1 59.2(3) 6_556 1_556
U1 O1 Rb1 126.5(9) . 8_455
Rb1 O1 Rb1 107.0(2) 6_556 8_455
Rb1 O1 Rb1 94.4(3) 1_556 8_455
U1 O1 Rb1 126.9(5) . 3
Rb1 O1 Rb1 94.2(2) 6_556 3
Rb1 O1 Rb1 43.61(13) 1_556 3
Rb1 O1 Rb1 57.9(3) 8_455 3
Si3 O2 Si3 62.7(5) . 3
Si3 O2 U1 148.7(3) . .
Si3 O2 U1 148.7(3) 3 .
Si2 O3 Si1 145.0(10) . .
Si2 O3 Si2 50.9(3) . 2_565
Si1 O3 Si2 141.9(10) . 2_565
Si2 O3 Rb1 110.7(4) . 3_554
Si1 O3 Rb1 101.9(4) . 3_554
Si2 O3 Rb1 91.8(7) 2_565 3_554
Si2 O3 Rb1 91.7(6) . .
Si1 O3 Rb1 104.4(4) . .
Si2 O3 Rb1 109.6(4) 2_565 .
Rb1 O3 Rb1 42.93(15) 3_554 .
Si1 O4 U1 148.9(3) . 6
Si1 O4 U1 98.7(3) . .
U1 O4 U1 112.4(2) 6 .
Si1 O4 Rb1 88.0(7) . 1_556
U1 O4 Rb1 92.4(5) 6 1_556
U1 O4 Rb1 90.9(4) . 1_556
Si1 O4 Rb1 87.1(6) . .
U1 O4 Rb1 91.6(5) 6 .
U1 O4 Rb1 90.2(4) . .
Rb1 O4 Rb1 175.10(19) 1_556 .
Si2 O5 Si2 179.1(10) . 3_554
Si2 O5 Si2 131.7(3) . 4_564
Si2 O5 Si2 48.3(3) 3_554 4_564
Si2 O5 Si2 48.3(3) . 2_565
Si2 O5 Si2 131.7(3) 3_554 2_565
Si2 O5 Si2 179.1(10) 4_564 2_565
Si2 O5 Rb1 81.5(5) . 4_564
Si2 O5 Rb1 99.4(5) 3_554 4_564
Si2 O5 Rb1 82.6(5) 4_564 4_564
Si2 O5 Rb1 96.5(5) 2_565 4_564
Si2 O5 Rb1 96.5(5) . 3_554
Si2 O5 Rb1 82.6(5) 3_554 3_554
Si2 O5 Rb1 99.4(5) 4_564 3_554
Si2 O5 Rb1 81.5(5) 2_565 3_554
Rb1 O5 Rb1 177.9(2) 4_564 3_554
Si2 O5 Rb1 99.4(5) . 2_565
Si2 O5 Rb1 81.5(5) 3_554 2_565
Si2 O5 Rb1 96.5(5) 4_564 2_565
Si2 O5 Rb1 82.6(5) 2_565 2_565
Rb1 O5 Rb1 39.60(12) 4_564 2_565
Rb1 O5 Rb1 140.46(12) 3_554 2_565
Si2 O5 Rb1 82.6(5) . .
Si2 O5 Rb1 96.5(5) 3_554 .
Si2 O5 Rb1 81.5(5) 4_564 .
Si2 O5 Rb1 99.4(5) 2_565 .
Rb1 O5 Rb1 140.46(13) 4_564 .
Rb1 O5 Rb1 39.60(12) 3_554 .
Rb1 O5 Rb1 177.9(2) 2_565 .
Si2 O6 Si3 145.0(12) . 7

loop_
_geom_bond_atom_site_label_1
_geom_bond_atom_site_label_2
_geom_bond_distance
_geom_bond_site_symmetry_2
U1 O1 1.785(7) .
U1 O1 1.785(7) 3
U1 O2 2.238(8) .
U1 O4 2.334(5) 8_455
U1 O4 2.334(5) 6
U1 O4 2.497(6) .
U1 O4 2.497(6) 3
U1 Si1 3.157(3) .
U1 U1 4.0154(7) 6
U1 U1 4.0154(7) 6_455
U1 Rb1 4.250(5) 8_454
U1 Rb1 4.250(5) 6_556
Rb1 Rb1 2.269(6) 3_554
Rb1 Rb1 2.969(6) 6
Rb1 O1 2.992(18) 6_554
Rb1 O1 3.021(11) 1_554
Rb1 O1 3.048(17) 8
Rb1 O3 3.066(11) 3_554
Rb1 O1 3.085(11) 3
Rb1 O3 3.132(10) .
Rb1 O5 3.349(3) .
Rb1 O4 3.455(19) 1_554
Rb1 Si2 3.526(15) 4_564
Rb1 Si2 3.557(14) .
Si1 O4 1.592(5) 3
Si1 O4 1.592(5) .
Si1 O3 1.622(6) 3
Si1 O3 1.622(6) .
Si1 Rb1 3.754(6) 3_554
Si1 Rb1 3.754(6) 1_556
Si1 Rb1 3.870(6) 3
Si2 Si2 1.396(8) 2_565
Si2 O3 1.597(17) .
Si2 O6 1.612(14) .
Si2 O3 1.648(16) 2_565
Si2 O5 1.704(4) .
Si2 Rb1 3.526(15) 4_564
Si2 Rb1 3.927(13) 3_554
Si2 Rb1 3.998(13) 2_565
Si3 O2 1.545(8) .
Si3 O2 1.545(8) 2
Si3 Si3 1.607(13) 3
Si3 O6 1.630(13) 7_545
Si3 O6 1.630(13) 8_455
O1 Rb1 2.992(18) 6_556
O1 Rb1 3.021(11) 1_556
O1 Rb1 3.048(17) 8_455
O1 Rb1 3.085(11) 3
O2 Si3 1.545(8) 3
O3 Si2 1.648(16) 2_565
O3 Rb1 3.066(11) 3_554
O4 U1 2.334(5) 6
O4 Rb1 3.455(19) 1_556
O5 Si2 1.704(4) 3_554
O5 Si2 1.704(4) 4_564
O5 Si2 1.704(4) 2_565
O5 Rb1 3.349(3) 4_564
O5 Rb1 3.349(3) 3_554
O5 Rb1 3.349(3) 2_565
O6 Si3 1.630(13) 7
